data_7127574
loop_
_publ_author_name
'Pawar, Amol Prakash'
'Yadav, Jyothi'
'Mir, Nisar Ahmad'
'Iype, Eldhose'
'Rangan, Krishnan'
'Anthal, Sumati'
'Kant, Rajni'
'Kumar, Indresh'

_publ_section_title
;
 Direct catalytic synthesis of \b-(C3)-substituted pyrroles: a
 complementary addition to the Paal-Knorr reaction.
;
_journal_issue 2
_journal_name_full 'Chemical communications (Cambridge, England)'
_journal_page_first 251
_journal_page_last 254
_journal_paper_doi 10.1039/d0cc06357f
_journal_volume 57
_journal_year 2021
_chemical_formula_moiety 'C19 H16 N2 O2'
_chemical_formula_sum 'C19 H16 N2 O2'
_chemical_formula_weight 304.34
_space_group_crystal_system monoclinic
_space_group_IT_number 14
_space_group_name_Hall '-P 2yn'
_space_group_name_H-M_alt 'P 1 21/n 1'
_atom_sites_solution_hydrogens geom
_atom_sites_solution_primary dual
_audit_creation_date 2019-12-19
_audit_creation_method
;
Olex2 1.2
(compiled 2018.05.29 svn.r3508 for OlexSys, GUI svn.r5506)
;
_audit_update_record
;
2019-12-20 deposited with the CCDC.	2020-11-23 downloaded from the CCDC.
;
_cell_angle_alpha 90
_cell_angle_beta 103.460(2)
_cell_angle_gamma 90
_cell_formula_units_Z 4
_cell_length_a 11.2879(2)
_cell_length_b 7.27320(10)
_cell_length_c 19.0032(3)
_cell_measurement_reflns_used 5180
_cell_measurement_temperature 93(2)
_cell_measurement_theta_max 79.2800
_cell_measurement_theta_min 7.2710
_cell_volume 1517.29(4)
_computing_cell_refinement 'CrysAlisPro 1.171.39.20a (Rigaku OD, 2015)'
_computing_data_collection 'CrysAlisPro 1.171.39.20a (Rigaku OD, 2015)'
_computing_data_reduction 'CrysAlisPro 1.171.39.20a (Rigaku OD, 2015)'
_computing_molecular_graphics 'Olex2 (Dolomanov et al., 2009)'
_computing_publication_material 'Olex2 (Dolomanov et al., 2009)'
_computing_structure_refinement 'ShelXL (Sheldrick, 2015)'
_computing_structure_solution 'ShelXT (Sheldrick, 2015)'
_diffrn_ambient_temperature 93(2)
_diffrn_detector 'CCD plate'
_diffrn_measured_fraction_theta_full 1.000
_diffrn_measured_fraction_theta_max 0.957
_diffrn_measurement_details
;
List of Runs (angles in degrees, time in seconds):

  # Type    Start    End  Width  t~exp~   \w     \q     \k     \f   Frames
#--------------------------------------------------------------------------
  1  \w     12.00  65.00   0.50    1.89    --    0.00  77.00  90.00  106
  2  \w    -19.00  37.00   0.50    1.89    --    0.00  37.00-150.00  112
  3  \w    -50.00  32.00   0.50    1.89    --    0.00 -82.00   0.00  164
  4  \w     44.00  86.00   0.50    1.89    --    0.00  37.00-150.00   84
  5  \w     24.00 115.00   0.50    7.56    --  107.20 -30.00-120.00  182
  6  \w     24.00  89.00   0.50    7.56    --  107.20 -45.00  30.00  130
  7  \w     21.00 125.00   0.50    7.56    --  107.20 -30.00  30.00  208
  8  \w     95.00 166.00   0.50    7.56    --  107.20  30.00 150.00  142
  9  \w     25.00  91.00   0.50    7.56    --  107.20 -45.00-120.00  132
 10  \w    171.00 196.00   0.50    7.56    --  107.20  30.00 -60.00   50
 11  \w     83.00 195.00   0.50    7.56    --  107.20  61.00   0.00  224
;
_diffrn_measurement_device 'four-circle diffractometer'
_diffrn_measurement_device_type 'XtaLAB Pro: Kappa dual offset/far'
_diffrn_measurement_method '\w scans'
_diffrn_orient_matrix_type 'CrysAlisPro convention (1999,Acta A55,543-557)'
_diffrn_orient_matrix_UB_11 0.0594237000
_diffrn_orient_matrix_UB_12 0.0715754000
_diffrn_orient_matrix_UB_13 -0.0598859000
_diffrn_orient_matrix_UB_21 0.1126954000
_diffrn_orient_matrix_UB_22 -0.1201239000
_diffrn_orient_matrix_UB_23 0.0299018000
_diffrn_orient_matrix_UB_31 -0.0586145000
_diffrn_orient_matrix_UB_32 -0.1592354000
_diffrn_orient_matrix_UB_33 -0.0497169000
_diffrn_radiation_monochromator graphite
_diffrn_radiation_probe x-ray
_diffrn_radiation_type CuK\a
_diffrn_radiation_wavelength 1.54184
_diffrn_reflns_av_R_equivalents 0.0296
_diffrn_reflns_av_unetI/netI 0.0339
_diffrn_reflns_Laue_measured_fraction_full 1.000
_diffrn_reflns_Laue_measured_fraction_max 0.957
_diffrn_reflns_limit_h_max 13
_diffrn_reflns_limit_h_min -14
_diffrn_reflns_limit_k_max 8
_diffrn_reflns_limit_k_min -8
_diffrn_reflns_limit_l_max 24
_diffrn_reflns_limit_l_min -24
_diffrn_reflns_number 7899
_diffrn_reflns_point_group_measured_fraction_full 1.000
_diffrn_reflns_point_group_measured_fraction_max 0.957
_diffrn_reflns_theta_full 67.684
_diffrn_reflns_theta_max 80.382
_diffrn_reflns_theta_min 4.178
_diffrn_source 'fine-focus sealed X-ray tube'
_diffrn_source_type 'Enhance (Cu) X-ray Source'
_exptl_absorpt_coefficient_mu 0.705
_exptl_absorpt_correction_T_max 1.00000
_exptl_absorpt_correction_T_min 0.81071
_exptl_absorpt_correction_type multi-scan
_exptl_absorpt_process_details
;
CrysAlisPro 1.171.39.20a (Rigaku Oxford Diffraction, 2015)
Empirical absorption correction using spherical harmonics,
 implemented in SCALE3 ABSPACK scaling algorithm.
;
_exptl_crystal_colour Colourless
_exptl_crystal_density_diffrn 1.332
_exptl_crystal_description Block
_exptl_crystal_F_000 640
_exptl_crystal_recrystallization_method 'Re-crystallisation from solvent: Ethyl acetate and Hexane'
_exptl_crystal_size_max 0.15
_exptl_crystal_size_mid 0.13
_exptl_crystal_size_min 0.05
_refine_diff_density_max 0.183
_refine_diff_density_min -0.276
_refine_diff_density_rms 0.045
_refine_ls_extinction_method none
_refine_ls_goodness_of_fit_ref 1.082
_refine_ls_hydrogen_treatment constr
_refine_ls_matrix_type full
_refine_ls_number_parameters 209
_refine_ls_number_reflns 3183
_refine_ls_number_restraints 0
_refine_ls_restrained_S_all 1.082
_refine_ls_R_factor_all 0.0475
_refine_ls_R_factor_gt 0.0442
_refine_ls_shift/su_max 0.000
_refine_ls_shift/su_mean 0.000
_refine_ls_structure_factor_coef Fsqd
_refine_ls_weighting_details 'w=1/[\s^2^(Fo^2^)+(0.0539P)^2^+0.5825P] where P=(Fo^2^+2Fc^2^)/3'
_refine_ls_weighting_scheme calc
_refine_ls_wR_factor_gt 0.1187
_refine_ls_wR_factor_ref 0.1213
_reflns_Friedel_coverage 0.000
_reflns_number_gt 2906
_reflns_number_total 3183
_reflns_threshold_expression 'I > 2\s(I)'
_cod_data_source_file d0cc06357f2.cif
_cod_data_source_block exp_534_indresh-ap-ch2ph-fr-nh
_cod_depositor_comments 'Adding full bibliography for 7127572--7127574.cif.'
_cod_database_code 7127574
_shelx_shelxl_version_number 2016/4
_shelx_space_group_comment
;
The symmetry employed for this shelxl refinement is uniquely defined
by the following loop, which should always be used as a source of
symmetry information in preference to the above space-group names.
They are only intended as comments.
;
_reflns_odcompleteness_completeness 99.94
_reflns_odcompleteness_iscentric 1
_reflns_odcompleteness_theta 71.98
_olex2_refinement_description
;
1. Fixed Uiso
 At 1.2 times of:
  All C(H) groups, All C(H,H) groups, All N(H) groups
 At 1.5 times of:
  All O(H) groups
2.a Secondary CH2 refined with riding coordinates:
 C13(H13A,H13B)
2.b Aromatic/amide H refined with riding coordinates:
 N2(H2A), C12(H12), C10(H10), C15(H15), C16(H16), C17(H17), C19(H19), C11(H11),
  C18(H18), C5(H5), C2(H2B), C4(H4), C3(H3)
2.c Idealised tetrahedral OH refined as rotating group:
 O2(H2)
;
_olex2_submission_special_instructions 'No special instructions were received'
_oxdiff_exptl_absorpt_empirical_details
;
Empirical correction (ABSPACK) includes:
- Absorption correction using spherical harmonics
- Frame scaling
;
_oxdiff_exptl_absorpt_empirical_full_max 1.444
_oxdiff_exptl_absorpt_empirical_full_min 0.781

loop_
_space_group_symop_operation_xyz
'x, y, z'
'-x+1/2, y+1/2, -z+1/2'
'-x, -y, -z'
'x-1/2, -y-1/2, z-1/2'

loop_
_atom_site_label
_atom_site_type_symbol
_atom_site_fract_x
_atom_site_fract_y
_atom_site_fract_z
_atom_site_U_iso_or_equiv
_atom_site_adp_type
_atom_site_occupancy
_atom_site_site_symmetry_order
_atom_site_calc_flag
_atom_site_refinement_flags_posn
_atom_site_refinement_flags_adp
_atom_site_refinement_flags_occupancy
_atom_site_disorder_assembly
_atom_site_disorder_group
O2 O 0.91616(9) 0.65313(12) 0.57958(5) 0.0267(2) Uani 1 1 d . . . . .
H2 H 0.978062 0.604066 0.572958 0.040 Uiso 1 1 calc GR . . . .
O1 O 0.86298(9) 0.47616(13) 0.43403(5) 0.0295(2) Uani 1 1 d . . . . .
N1 N 0.67753(11) 0.59297(16) 0.43977(7) 0.0305(3) Uani 1 1 d . . . . .
N2 N 0.87440(13) 0.04873(17) 0.60082(7) 0.0365(3) Uani 1 1 d . . . . .
H2A H 0.898870 -0.060560 0.594275 0.044 Uiso 1 1 calc R . . . .
C8 C 0.79075(12) 0.52785(17) 0.46904(7) 0.0251(3) Uani 1 1 d . . . . .
C7 C 0.81339(12) 0.53640(17) 0.55227(7) 0.0250(3) Uani 1 1 d . . . . .
C9 C 0.82842(13) 0.34466(18) 0.58360(7) 0.0270(3) Uani 1 1 d . . . . .
C6 C 0.69958(13) 0.63197(18) 0.56179(9) 0.0321(3) Uani 1 1 d . . . . .
C1 C 0.62220(13) 0.65991(18) 0.49422(9) 0.0349(3) Uani 1 1 d . . . . .
C14 C 0.64483(14) 0.80524(19) 0.33520(8) 0.0332(3) Uani 1 1 d . . . . .
C12 C 0.87305(14) 0.19337(19) 0.55514(8) 0.0321(3) Uani 1 1 d . . . . .
H12 H 0.898170 0.190171 0.511892 0.039 Uiso 1 1 calc R . . . .
C10 C 0.80142(16) 0.2857(2) 0.64957(8) 0.0385(4) Uani 1 1 d . . . . .
H10 H 0.769361 0.357930 0.681023 0.046 Uiso 1 1 calc R . . . .
C15 C 0.73819(15) 0.9194(2) 0.37030(8) 0.0350(3) Uani 1 1 d . . . . .
H15 H 0.788730 0.882343 0.413916 0.042 Uiso 1 1 calc R . . . .
C16 C 0.75697(17) 1.0888(2) 0.34085(8) 0.0396(4) Uani 1 1 d . . . . .
H16 H 0.819906 1.164602 0.364803 0.047 Uiso 1 1 calc R . . . .
C17 C 0.68239(18) 1.1449(2) 0.27612(8) 0.0411(4) Uani 1 1 d . . . . .
H17 H 0.694764 1.258549 0.256573 0.049 Uiso 1 1 calc R . . . .
C19 C 0.57031(16) 0.8640(2) 0.27013(8) 0.0393(4) Uani 1 1 d . . . . .
H19 H 0.506703 0.789419 0.246148 0.047 Uiso 1 1 calc R . . . .
C13 C 0.62846(15) 0.6140(2) 0.36267(9) 0.0398(4) Uani 1 1 d . . . . .
H13A H 0.542259 0.584765 0.351640 0.048 Uiso 1 1 calc R . . . .
H13B H 0.668090 0.526420 0.337183 0.048 Uiso 1 1 calc R . . . .
C11 C 0.83110(17) 0.1040(2) 0.65828(9) 0.0408(4) Uani 1 1 d . . . . .
H11 H 0.823048 0.030525 0.696956 0.049 Uiso 1 1 calc R . . . .
C18 C 0.58986(17) 1.0324(2) 0.24067(8) 0.0428(4) Uani 1 1 d . . . . .
H18 H 0.540184 1.069394 0.196768 0.051 Uiso 1 1 calc R . . . .
C5 C 0.66523(17) 0.6913(2) 0.62331(11) 0.0444(4) Uani 1 1 d . . . . .
H5 H 0.716019 0.675105 0.669011 0.053 Uiso 1 1 calc R . . . .
C2 C 0.50935(15) 0.7430(2) 0.48510(13) 0.0505(5) Uani 1 1 d . . . . .
H2B H 0.458931 0.760210 0.439355 0.061 Uiso 1 1 calc R . . . .
C4 C 0.5512(2) 0.7766(2) 0.61445(16) 0.0638(7) Uani 1 1 d . . . . .
H4 H 0.526471 0.818849 0.654968 0.077 Uiso 1 1 calc R . . . .
C3 C 0.47481(18) 0.7992(2) 0.54668(17) 0.0637(7) Uani 1 1 d . . . . .
H3 H 0.398821 0.853156 0.542569 0.076 Uiso 1 1 calc R . . . .

loop_
_atom_site_aniso_label
_atom_site_aniso_U_11
_atom_site_aniso_U_22
_atom_site_aniso_U_33
_atom_site_aniso_U_23
_atom_site_aniso_U_13
_atom_site_aniso_U_12
O2 0.0299(5) 0.0176(5) 0.0355(5) -0.0042(4) 0.0134(4) -0.0009(4)
O1 0.0319(5) 0.0270(5) 0.0325(5) -0.0032(4) 0.0130(4) 0.0011(4)
N1 0.0269(6) 0.0197(6) 0.0446(7) 0.0045(5) 0.0077(5) 0.0005(4)
N2 0.0532(8) 0.0164(6) 0.0408(7) 0.0006(5) 0.0126(6) 0.0024(5)
C8 0.0259(6) 0.0153(6) 0.0358(7) 0.0003(5) 0.0106(5) -0.0011(5)
C7 0.0284(6) 0.0161(6) 0.0338(6) -0.0019(5) 0.0140(5) -0.0006(5)
C9 0.0328(7) 0.0185(6) 0.0317(6) -0.0007(5) 0.0113(5) -0.0026(5)
C6 0.0343(7) 0.0149(6) 0.0550(9) -0.0014(6) 0.0264(6) -0.0017(5)
C1 0.0290(7) 0.0152(6) 0.0650(10) 0.0020(6) 0.0202(7) -0.0012(5)
C14 0.0390(8) 0.0210(7) 0.0360(7) -0.0012(5) 0.0009(6) 0.0009(6)
C12 0.0447(8) 0.0198(6) 0.0339(7) 0.0023(5) 0.0136(6) 0.0035(6)
C10 0.0592(10) 0.0237(7) 0.0392(8) -0.0011(6) 0.0247(7) -0.0035(7)
C15 0.0460(8) 0.0256(7) 0.0293(7) 0.0016(6) 0.0004(6) -0.0057(6)
C16 0.0597(10) 0.0255(7) 0.0334(7) -0.0012(6) 0.0107(7) -0.0095(7)
C17 0.0685(11) 0.0266(8) 0.0320(7) 0.0029(6) 0.0196(7) 0.0070(7)
C19 0.0446(8) 0.0317(8) 0.0354(7) -0.0056(6) -0.0031(6) 0.0058(7)
C13 0.0390(8) 0.0231(7) 0.0488(9) 0.0014(6) -0.0068(7) -0.0042(6)
C11 0.0619(10) 0.0241(7) 0.0396(8) 0.0039(6) 0.0188(7) -0.0063(7)
C18 0.0596(10) 0.0377(9) 0.0285(7) 0.0016(6) 0.0053(7) 0.0162(8)
C5 0.0554(10) 0.0216(7) 0.0710(11) -0.0102(7) 0.0448(9) -0.0083(7)
C2 0.0278(7) 0.0183(7) 0.1083(16) 0.0046(8) 0.0220(9) 0.0008(6)
C4 0.0630(12) 0.0229(8) 0.131(2) -0.0204(10) 0.0743(15) -0.0111(8)
C3 0.0378(9) 0.0208(8) 0.146(2) -0.0075(10) 0.0492(13) -0.0015(7)

loop_
_atom_type_symbol
_atom_type_description
_atom_type_scat_dispersion_real
_atom_type_scat_dispersion_imag
_atom_type_scat_source
C C 0.0181 0.0091 'International Tables Vol C Tables 4.2.6.8 and 6.1.1.4'
H H 0.0000 0.0000 'International Tables Vol C Tables 4.2.6.8 and 6.1.1.4'
N N 0.0311 0.0180 'International Tables Vol C Tables 4.2.6.8 and 6.1.1.4'
O O 0.0492 0.0322 'International Tables Vol C Tables 4.2.6.8 and 6.1.1.4'

loop_
_geom_angle_atom_site_label_1
_geom_angle_atom_site_label_2
_geom_angle_atom_site_label_3
_geom_angle
_geom_angle_site_symmetry_1
_geom_angle_site_symmetry_3
_geom_angle_publ_flag
C7 O2 H2 109.5 . . ?
C8 N1 C1 110.80(12) . . ?
C8 N1 C13 123.64(13) . . ?
C1 N1 C13 125.02(13) . . ?
C12 N2 H2A 125.3 . . ?
C11 N2 H2A 125.3 . . ?
C11 N2 C12 109.37(12) . . ?
O1 C8 N1 124.59(13) . . ?
O1 C8 C7 126.60(12) . . ?
N1 C8 C7 108.78(11) . . ?
O2 C7 C8 108.77(10) . . ?
O2 C7 C9 113.39(11) . . ?
O2 C7 C6 108.89(10) . . ?
C9 C7 C8 110.08(10) . . ?
C6 C7 C8 101.48(11) . . ?
C6 C7 C9 113.51(11) . . ?
C12 C9 C7 127.07(12) . . ?
C12 C9 C10 106.20(12) . . ?
C10 C9 C7 126.73(12) . . ?
C1 C6 C7 109.05(12) . . ?
C5 C6 C7 131.23(16) . . ?
C5 C6 C1 119.72(15) . . ?
C6 C1 N1 109.64(12) . . ?
C2 C1 N1 127.55(17) . . ?
C2 C1 C6 122.81(16) . . ?
C15 C14 C19 118.63(14) . . ?
C15 C14 C13 121.71(13) . . ?
C19 C14 C13 119.48(13) . . ?
N2 C12 C9 108.59(12) . . ?
N2 C12 H12 125.7 . . ?
C9 C12 H12 125.7 . . ?
C9 C10 H10 126.2 . . ?
C11 C10 C9 107.57(13) . . ?
C11 C10 H10 126.2 . . ?
C14 C15 H15 119.7 . . ?
C14 C15 C16 120.52(14) . . ?
C16 C15 H15 119.7 . . ?
C15 C16 H16 119.9 . . ?
C17 C16 C15 120.13(15) . . ?
C17 C16 H16 119.9 . . ?
C16 C17 H17 120.1 . . ?
C18 C17 C16 119.84(15) . . ?
C18 C17 H17 120.1 . . ?
C14 C19 H19 119.7 . . ?
C18 C19 C14 120.69(15) . . ?
C18 C19 H19 119.7 . . ?
N1 C13 C14 113.41(12) . . ?
N1 C13 H13A 108.9 . . ?
N1 C13 H13B 108.9 . . ?
C14 C13 H13A 108.9 . . ?
C14 C13 H13B 108.9 . . ?
H13A C13 H13B 107.7 . . ?
N2 C11 C10 108.28(13) . . ?
N2 C11 H11 125.9 . . ?
C10 C11 H11 125.9 . . ?
C17 C18 C19 120.18(14) . . ?
C17 C18 H18 119.9 . . ?
C19 C18 H18 119.9 . . ?
C6 C5 H5 121.1 . . ?
C6 C5 C4 117.8(2) . . ?
C4 C5 H5 121.1 . . ?
C1 C2 H2B 121.4 . . ?
C3 C2 C1 117.2(2) . . ?
C3 C2 H2B 121.4 . . ?
C5 C4 H4 119.3 . . ?
C3 C4 C5 121.31(18) . . ?
C3 C4 H4 119.3 . . ?
C2 C3 C4 121.16(17) . . ?
C2 C3 H3 119.4 . . ?
C4 C3 H3 119.4 . . ?

loop_
_geom_bond_atom_site_label_1
_geom_bond_atom_site_label_2
_geom_bond_distance
_geom_bond_site_symmetry_2
_geom_bond_publ_flag
O2 H2 0.8200 . ?
O2 C7 1.4337(16) . ?
O1 C8 1.2252(16) . ?
N1 C8 1.3550(17) . ?
N1 C1 1.414(2) . ?
N1 C13 1.449(2) . ?
N2 H2A 0.8600 . ?
N2 C12 1.3617(18) . ?
N2 C11 1.357(2) . ?
C8 C7 1.5435(18) . ?
C7 C9 1.5104(18) . ?
C7 C6 1.5082(18) . ?
C9 C12 1.3726(19) . ?
C9 C10 1.4235(19) . ?
C6 C1 1.390(2) . ?
C6 C5 1.384(2) . ?
C1 C2 1.384(2) . ?
C14 C15 1.385(2) . ?
C14 C19 1.391(2) . ?
C14 C13 1.512(2) . ?
C12 H12 0.9300 . ?
C10 H10 0.9300 . ?
C10 C11 1.364(2) . ?
C15 H15 0.9300 . ?
C15 C16 1.390(2) . ?
C16 H16 0.9300 . ?
C16 C17 1.381(2) . ?
C17 H17 0.9300 . ?
C17 C18 1.374(3) . ?
C19 H19 0.9300 . ?
C19 C18 1.386(2) . ?
C13 H13A 0.9700 . ?
C13 H13B 0.9700 . ?
C11 H11 0.9300 . ?
C18 H18 0.9300 . ?
C5 H5 0.9300 . ?
C5 C4 1.404(3) . ?
C2 H2B 0.9300 . ?
C2 C3 1.379(3) . ?
C4 H4 0.9300 . ?
C4 C3 1.382(4) . ?
C3 H3 0.9300 . ?

loop_
_geom_hbond_atom_site_label_D
_geom_hbond_atom_site_label_H
_geom_hbond_atom_site_label_A
_geom_hbond_distance_DH
_geom_hbond_distance_HA
_geom_hbond_distance_DA
_geom_hbond_angle_DHA
_geom_hbond_site_symmetry_A
O2 H2 O1_$1 0.82 1.92 2.7325(13) 170.4 3_766
